data_7024578
loop_
_publ_author_name
'Mobin, Shaikh M.'
'Srivastava, Ashwini K.'
'Mathur, Pradeep'
'Lahiri, Goutam Kumar'

_publ_section_title
;
 Single-crystal to single-crystal transformations in discrete hydrated
 dimeric copper complexes.
;
_journal_issue 6
_journal_name_full 'Dalton transactions (Cambridge, England : 2003)'
_journal_page_first 1447
_journal_page_last 1449
_journal_paper_doi 10.1039/b918761h
_journal_volume 39
_journal_year 2010
_chemical_formula_moiety 'C9 H11 CU N1 2H2O'
_chemical_formula_sum 'C9 H15 Cu N O5'
_chemical_formula_weight 280.77
_chemical_name_systematic
;
?
;
_space_group_IT_number 2
_symmetry_cell_setting triclinic
_symmetry_space_group_name_Hall '-P 1'
_symmetry_space_group_name_H-M 'P -1'
_atom_sites_solution_hydrogens geom
_atom_sites_solution_primary direct
_atom_sites_solution_secondary difmap
_audit_creation_method SHELXL-97
_cell_angle_alpha 71.58(2)
_cell_angle_beta 78.30(3)
_cell_angle_gamma 69.45(3)
_cell_formula_units_Z 2
_cell_length_a 7.842(2)
_cell_length_b 8.568(2)
_cell_length_c 9.994(3)
_cell_measurement_reflns_used 5980
_cell_measurement_temperature 150(2)
_cell_measurement_theta_max 32.4048
_cell_measurement_theta_min 3.1753
_cell_volume 593.4(3)
_computing_cell_refinement 'CrysAlis RED, Oxford Diffraction Ltd.,'
_computing_data_collection 'CrysAlis CCD, Oxford Diffraction Ltd.,'
_computing_data_reduction 'CrysAlis RED, Oxford Diffraction Ltd.,'
_computing_molecular_graphics Ortep3
_computing_publication_material Shelx97
_computing_structure_refinement 'SHELXL-97 (Sheldrick, 1997)'
_computing_structure_solution 'SHELXS-97 (Sheldrick, 1997)'
_diffrn_ambient_temperature 150(2)
_diffrn_detector_area_resol_mean 15.9948
_diffrn_measured_fraction_theta_full 0.998
_diffrn_measured_fraction_theta_max 0.998
_diffrn_measurement_device_type 'OXFORD DIFFRACTION XCALIBUR-S'
_diffrn_measurement_method \w/q-scan
_diffrn_radiation_monochromator graphite
_diffrn_radiation_source 'Enhance (Mo) X-ray Source'
_diffrn_radiation_type MoK\a
_diffrn_radiation_wavelength 0.71073
_diffrn_reflns_av_R_equivalents 0.0180
_diffrn_reflns_av_sigmaI/netI 0.0196
_diffrn_reflns_limit_h_max 9
_diffrn_reflns_limit_h_min -9
_diffrn_reflns_limit_k_max 10
_diffrn_reflns_limit_k_min -10
_diffrn_reflns_limit_l_max 11
_diffrn_reflns_limit_l_min -11
_diffrn_reflns_number 6111
_diffrn_reflns_theta_full 25.00
_diffrn_reflns_theta_max 25.00
_diffrn_reflns_theta_min 3.19
_exptl_absorpt_coefficient_mu 1.845
_exptl_absorpt_correction_T_max 0.5897
_exptl_absorpt_correction_T_min 0.5407
_exptl_absorpt_correction_type multi-scan
_exptl_absorpt_process_details
;
CrysAlis RED, Oxford Diffraction Ltd.,
Version 1.171.31.7 (release 18-10-2006 CrysAlis171 .NET)
(compiled Oct 18 2006,16:28:17)
Empirical absorption correction using spherical harmonics,
implemented in SCALE3 ABSPACK scaling algorithm.
;
_exptl_crystal_colour blue
_exptl_crystal_density_diffrn 1.571
_exptl_crystal_density_method 'not measured'
_exptl_crystal_description block
_exptl_crystal_F_000 290
_exptl_crystal_size_max 0.38
_exptl_crystal_size_mid 0.34
_exptl_crystal_size_min 0.32
_refine_diff_density_max 0.712
_refine_diff_density_min -0.253
_refine_diff_density_rms 0.065
_refine_ls_extinction_method none
_refine_ls_goodness_of_fit_ref 1.090
_refine_ls_hydrogen_treatment constr
_refine_ls_matrix_type full
_refine_ls_number_parameters 162
_refine_ls_number_reflns 2079
_refine_ls_number_restraints 0
_refine_ls_restrained_S_all 1.090
_refine_ls_R_factor_all 0.0271
_refine_ls_R_factor_gt 0.0242
_refine_ls_shift/su_max 0.003
_refine_ls_shift/su_mean 0.000
_refine_ls_structure_factor_coef Fsqd
_refine_ls_weighting_details 'calc w=1/[\s^2^(Fo^2^)+(0.0389P)^2^+0.4045P] where P=(Fo^2^+2Fc^2^)/3'
_refine_ls_weighting_scheme calc
_refine_ls_wR_factor_gt 0.0681
_refine_ls_wR_factor_ref 0.0692
_reflns_number_gt 1874
_reflns_number_total 2079
_reflns_threshold_expression >2sigma(I)
_cod_data_source_file b918761h.txt
_cod_data_source_block 1a
_cod_depositor_comments
;
The following automatic conversions were performed:

'_symmetry_cell_setting' value 'Triclinic' changed to 'triclinic'
according to /home/saulius/struct/CIF-dictionaries/cif_core.dic
dictionary named 'cif_core.dic' version 2.4.2 from 2011-04-26.

Automatic conversion script
Id: cif_fix_values 1891 2012-01-12 08:04:46Z andrius 
;
_cod_database_code 7024578

loop_
_symmetry_equiv_pos_as_xyz
'x, y, z'
'-x, -y, -z'

loop_
_atom_site_label
_atom_site_type_symbol
_atom_site_fract_x
_atom_site_fract_y
_atom_site_fract_z
_atom_site_U_iso_or_equiv
_atom_site_adp_type
_atom_site_occupancy
_atom_site_symmetry_multiplicity
_atom_site_calc_flag
_atom_site_refinement_flags
Cu1 Cu 0.32004(4) 0.55346(4) 0.08829(3) 0.01707(11) Uani 1 1 d .
O1 O 0.4381(2) 0.6110(2) -0.09862(16) 0.0208(4) Uani 1 1 d .
O2 O 0.2373(2) 0.4844(2) 0.29013(15) 0.0195(4) Uani 1 1 d .
O3 O 0.3605(3) 0.6850(2) 0.27349(18) 0.0293(4) Uani 1 1 d .
N1 N 0.0699(3) 0.6936(3) 0.0333(2) 0.0189(4) Uani 1 1 d .
C1 C -0.0723(3) 0.6404(3) 0.1076(3) 0.0229(5) Uani 1 1 d .
H1 H -0.0517 0.5509 0.1934 0.027 Uiso 1 1 calc R
C2 C -0.2463(3) 0.7092(4) 0.0654(3) 0.0277(6) Uani 1 1 d .
H2 H -0.3437 0.6690 0.1210 0.033 Uiso 1 1 calc R
C3 C -0.2754(4) 0.8380(4) -0.0595(3) 0.0314(6) Uani 1 1 d .
H3 H -0.3930 0.8868 -0.0927 0.038 Uiso 1 1 calc R
C4 C -0.1310(4) 0.8952(4) -0.1357(3) 0.0289(6) Uani 1 1 d .
H4 H -0.1495 0.9844 -0.2217 0.035 Uiso 1 1 calc R
C5 C 0.0408(3) 0.8231(3) -0.0874(2) 0.0213(5) Uani 1 1 d .
C6 C 0.2004(3) 0.8821(3) -0.1674(3) 0.0251(5) Uani 1 1 d .
H6B H 0.2465 0.9262 -0.1061 0.030 Uiso 1 1 calc R
H6A H 0.1588 0.9788 -0.2514 0.030 Uiso 1 1 calc R
C7 C 0.3558(3) 0.7390(3) -0.2155(2) 0.0229(5) Uani 1 1 d .
H7A H 0.3079 0.6862 -0.2686 0.027 Uiso 1 1 calc R
H7B H 0.4487 0.7885 -0.2800 0.027 Uiso 1 1 calc R
C8 C 0.2802(3) 0.5794(3) 0.3456(2) 0.0204(5) Uani 1 1 d .
C9 C 0.2289(4) 0.5600(4) 0.5020(3) 0.0321(6) Uani 1 1 d .
H9A H 0.3398 0.5237 0.5492 0.048 Uiso 1 1 calc R
H9B H 0.1652 0.4726 0.5411 0.048 Uiso 1 1 calc R
H9C H 0.1481 0.6710 0.5176 0.048 Uiso 1 1 calc R
O111 O 0.5289(4) 0.0927(3) 0.6397(3) 0.0487(7) Uani 1 1 d .
O222 O 0.7656(4) 0.8396(4) 0.5124(3) 0.0396(6) Uani 1 1 d .
H111 H 0.544(5) 0.174(6) 0.653(4) 0.058(12) Uiso 1 1 d .
H444 H 0.773(5) 0.743(5) 0.576(4) 0.044(10) Uiso 1 1 d .
H222 H 0.463(5) 0.121(5) 0.612(4) 0.041(14) Uiso 1 1 d .
H333 H 0.719(6) 0.887(5) 0.547(4) 0.037(15) Uiso 1 1 d .

loop_
_atom_site_aniso_label
_atom_site_aniso_U_11
_atom_site_aniso_U_22
_atom_site_aniso_U_33
_atom_site_aniso_U_23
_atom_site_aniso_U_13
_atom_site_aniso_U_12
Cu1 0.01571(16) 0.02174(17) 0.01345(16) -0.00349(11) -0.00095(10) -0.00681(12)
O1 0.0173(8) 0.0248(9) 0.0138(7) -0.0001(7) -0.0007(6) -0.0038(7)
O2 0.0201(8) 0.0243(9) 0.0143(7) -0.0050(7) -0.0004(6) -0.0081(7)
O3 0.0334(10) 0.0313(10) 0.0286(9) -0.0107(8) 0.0012(8) -0.0163(9)
N1 0.0181(10) 0.0220(10) 0.0184(9) -0.0078(8) -0.0004(7) -0.0072(9)
C1 0.0206(12) 0.0277(13) 0.0225(12) -0.0086(10) 0.0001(9) -0.0098(11)
C2 0.0191(13) 0.0364(15) 0.0349(14) -0.0181(12) 0.0036(10) -0.0132(12)
C3 0.0193(13) 0.0365(16) 0.0391(15) -0.0131(12) -0.0085(11) -0.0038(12)
C4 0.0266(14) 0.0290(14) 0.0274(13) -0.0046(11) -0.0079(10) -0.0040(12)
C5 0.0206(12) 0.0206(12) 0.0226(12) -0.0078(10) -0.0024(9) -0.0045(10)
C6 0.0237(13) 0.0215(13) 0.0251(12) 0.0011(10) -0.0021(10) -0.0079(11)
C7 0.0226(13) 0.0266(13) 0.0146(11) 0.0012(10) -0.0046(9) -0.0063(11)
C8 0.0154(11) 0.0235(13) 0.0199(11) -0.0061(10) -0.0037(9) -0.0017(10)
C9 0.0323(15) 0.0455(17) 0.0220(13) -0.0155(12) -0.0003(11) -0.0120(13)
O111 0.0588(18) 0.0349(14) 0.0632(17) -0.0136(11) -0.0334(14) -0.0122(13)
O222 0.0439(15) 0.0335(14) 0.0389(13) 0.0000(13) -0.0077(11) -0.0155(12)

loop_
_atom_type_symbol
_atom_type_description
_atom_type_scat_dispersion_real
_atom_type_scat_dispersion_imag
_atom_type_scat_source
C C 0.0030 0.0020 'International Tables Vol C Tables 4.2.6.8 and 6.1.1.4'
H H 0.0000 0.0000 'International Tables Vol C Tables 4.2.6.8 and 6.1.1.4'
N N 0.0060 0.0030 'International Tables Vol C Tables 4.2.6.8 and 6.1.1.4'
O O 0.0110 0.0060 'International Tables Vol C Tables 4.2.6.8 and 6.1.1.4'
Cu Cu 0.3200 1.2650 'International Tables Vol C Tables 4.2.6.8 and 6.1.1.4'

loop_
_geom_angle_atom_site_label_1
_geom_angle_atom_site_label_2
_geom_angle_atom_site_label_3
_geom_angle
_geom_angle_site_symmetry_1
_geom_angle_site_symmetry_3
O1 Cu1 O1 75.98(8) . 2_665
O1 Cu1 O2 170.87(6) . .
O1 Cu1 O2 96.35(7) 2_665 .
O1 Cu1 N1 94.56(8) . .
O1 Cu1 N1 163.30(7) 2_665 .
O2 Cu1 N1 94.05(8) . .
O1 Cu1 Cu1 38.22(5) . 2_665
O1 Cu1 Cu1 37.76(5) 2_665 2_665
O2 Cu1 Cu1 133.92(5) . 2_665
N1 Cu1 Cu1 131.38(6) . 2_665
C7 O1 Cu1 125.72(14) . .
C7 O1 Cu1 130.15(14) . 2_665
Cu1 O1 Cu1 104.02(8) . 2_665
C8 O2 Cu1 104.90(14) . .
C1 N1 C5 118.7(2) . .
C1 N1 Cu1 118.22(16) . .
C5 N1 Cu1 122.30(16) . .
N1 C1 C2 123.2(2) . .
N1 C1 H1 118.4 . .
C2 C1 H1 118.4 . .
C3 C2 C1 118.2(2) . .
C3 C2 H2 120.9 . .
C1 C2 H2 120.9 . .
C2 C3 C4 119.0(2) . .
C2 C3 H3 120.5 . .
C4 C3 H3 120.5 . .
C3 C4 C5 120.4(2) . .
C3 C4 H4 119.8 . .
C5 C4 H4 119.8 . .
N1 C5 C4 120.4(2) . .
N1 C5 C6 117.8(2) . .
C4 C5 C6 121.8(2) . .
C5 C6 C7 112.8(2) . .
C5 C6 H6B 109.0 . .
C7 C6 H6B 109.0 . .
C5 C6 H6A 109.0 . .
C7 C6 H6A 109.0 . .
H6B C6 H6A 107.8 . .
O1 C7 C6 110.88(19) . .
O1 C7 H7A 109.5 . .
C6 C7 H7A 109.5 . .
O1 C7 H7B 109.5 . .
C6 C7 H7B 109.5 . .
H7A C7 H7B 108.1 . .
O3 C8 O2 121.6(2) . .
O3 C8 C9 120.7(2) . .
O2 C8 C9 117.8(2) . .
C8 C9 H9A 109.5 . .
C8 C9 H9B 109.5 . .
H9A C9 H9B 109.5 . .
C8 C9 H9C 109.5 . .
H9A C9 H9C 109.5 . .
H9B C9 H9C 109.5 . .
H111 O111 H222 104(5) . .
H444 O222 H333 98(4) . .

loop_
_geom_bond_atom_site_label_1
_geom_bond_atom_site_label_2
_geom_bond_distance
_geom_bond_site_symmetry_2
Cu1 O1 1.9045(16) .
Cu1 O1 1.9245(18) 2_665
Cu1 O2 1.9557(16) .
Cu1 N1 1.990(2) .
Cu1 Cu1 3.0178(12) 2_665
O1 C7 1.409(3) .
O1 Cu1 1.9245(18) 2_665
O2 C8 1.279(3) .
O3 C8 1.241(3) .
N1 C1 1.345(3) .
N1 C5 1.351(3) .
C1 C2 1.378(3) .
C1 H1 0.9500 .
C2 C3 1.377(4) .
C2 H2 0.9500 .
C3 C4 1.381(4) .
C3 H3 0.9500 .
C4 C5 1.386(3) .
C4 H4 0.9500 .
C5 C6 1.498(3) .
C6 C7 1.518(4) .
C6 H6B 0.9900 .
C6 H6A 0.9900 .
C7 H7A 0.9900 .
C7 H7B 0.9900 .
C8 C9 1.503(3) .
C9 H9A 0.9800 .
C9 H9B 0.9800 .
C9 H9C 0.9800 .
O111 H111 0.80(4) .
O111 H222 0.57(4) .
O222 H444 0.86(4) .
O222 H333 0.59(4) .

loop_
_geom_hbond_atom_site_label_D
_geom_hbond_atom_site_label_H
_geom_hbond_atom_site_label_A
_geom_hbond_distance_DH
_geom_hbond_distance_HA
_geom_hbond_distance_DA
_geom_hbond_angle_DHA
_geom_hbond_site_symmetry_A
O111 H111 O3 0.80(4) 1.99(4) 2.764(3) 161(4) 2_666
C4 H4 O3 0.95 2.68 3.377(3) 131.1 2_575

loop_
_geom_torsion_atom_site_label_1
_geom_torsion_atom_site_label_2
_geom_torsion_atom_site_label_3
_geom_torsion_atom_site_label_4
_geom_torsion
_geom_torsion_site_symmetry_1
_geom_torsion_site_symmetry_4
O1 Cu1 O1 C7 176.4(2) 2_665 .
O2 Cu1 O1 C7 -150.2(4) . .
N1 Cu1 O1 C7 10.38(19) . .
Cu1 Cu1 O1 C7 176.4(2) 2_665 .
O1 Cu1 O1 Cu1 0.0 2_665 2_665
O2 Cu1 O1 Cu1 33.4(5) . 2_665
N1 Cu1 O1 Cu1 -166.03(8) . 2_665
O1 Cu1 O2 C8 57.6(5) . .
O1 Cu1 O2 C8 90.14(15) 2_665 .
N1 Cu1 O2 C8 -102.95(15) . .
Cu1 Cu1 O2 C8 85.85(15) 2_665 .
O1 Cu1 N1 C1 149.69(17) . .
O1 Cu1 N1 C1 95.1(3) 2_665 .
O2 Cu1 N1 C1 -33.34(18) . .
Cu1 Cu1 N1 C1 138.21(15) 2_665 .
O1 Cu1 N1 C5 -20.13(19) . .
O1 Cu1 N1 C5 -74.7(3) 2_665 .
O2 Cu1 N1 C5 156.84(18) . .
Cu1 Cu1 N1 C5 -31.6(2) 2_665 .
C5 N1 C1 C2 1.3(4) . .
Cu1 N1 C1 C2 -168.87(19) . .
N1 C1 C2 C3 0.5(4) . .
C1 C2 C3 C4 -1.3(4) . .
C2 C3 C4 C5 0.4(4) . .
C1 N1 C5 C4 -2.2(3) . .
Cu1 N1 C5 C4 167.53(18) . .
C1 N1 C5 C6 179.1(2) . .
Cu1 N1 C5 C6 -11.1(3) . .
C3 C4 C5 N1 1.4(4) . .
C3 C4 C5 C6 -180.0(2) . .
N1 C5 C6 C7 60.1(3) . .
C4 C5 C6 C7 -118.5(3) . .
Cu1 O1 C7 C6 28.1(3) . .
Cu1 O1 C7 C6 -156.41(16) 2_665 .
C5 C6 C7 O1 -67.9(3) . .
Cu1 O2 C8 O3 -1.2(3) . .
Cu1 O2 C8 C9 178.31(17) . .
